data_7118598
loop_
_publ_author_name
'Chakraborty, Subrata'
'Leitus, Gregory'
'Milstein, David'

_publ_section_title
;
 Selective hydrogenation of nitriles to primary amines catalyzed by a
 novel iron complex.
;
_journal_issue 9
_journal_name_full 'Chemical communications (Cambridge, England)'
_journal_page_first 1812
_journal_page_last 1815
_journal_paper_doi 10.1039/c5cc08204h
_journal_volume 52
_journal_year 2016
_chemical_absolute_configuration rm
_chemical_formula_moiety 'C26 H41 Br2 Fe N P2'
_chemical_formula_sum 'C26 H41 Br2 Fe N P2'
_chemical_formula_weight 645.21
_chemical_name_systematic
; 
 ? 
;
_chemical_properties_physical 'Air-sensitive, Moisture-sensitive, Oxygen-sensitive'
_space_group_IT_number 19
_symmetry_cell_setting orthorhombic
_symmetry_space_group_name_Hall 'P 2ac 2ab'
_symmetry_space_group_name_H-M 'P 21 21 21'
_atom_sites_solution_hydrogens geom
_atom_sites_solution_primary direct
_atom_sites_solution_secondary difmap
_audit_creation_method SHELXL-97
_audit_update_record
;
2015-08-17 deposited with the CCDC.
2015-12-03 downloaded from the CCDC.
;
_cell_angle_alpha 90.00
_cell_angle_beta 90.00
_cell_angle_gamma 90.00
_cell_formula_units_Z 4
_cell_length_a 12.014(2)
_cell_length_b 15.518(3)
_cell_length_c 15.750(2)
_cell_measurement_reflns_used 20482
_cell_measurement_temperature 100(2)
_cell_measurement_theta_max 26.37
_cell_measurement_theta_min 1.92
_cell_volume 2936.3(8)
_computing_cell_refinement 'Bruker Apex2'
_computing_data_collection 'Bruker Apex2'
_computing_data_reduction 'Bruker Apex2'
_computing_molecular_graphics 'Bruker SHELXTL'
_computing_publication_material 'Bruker SHELXTL'
_computing_structure_refinement 'SHELXL-97 (Sheldrick, 1997)'
_computing_structure_solution 'SHELXS-97 (Sheldrick, 1990)'
_diffrn_ambient_temperature 100(2)
_diffrn_measured_fraction_theta_full 0.997
_diffrn_measured_fraction_theta_max 0.997
_diffrn_measurement_device_type 'Bruker KappaApexII CCD'
_diffrn_measurement_method 'phi and omega scans'
_diffrn_radiation_monochromator graphite
_diffrn_radiation_source 'fine-focus sealed tube'
_diffrn_radiation_type MoK\a
_diffrn_radiation_wavelength 0.71073
_diffrn_reflns_av_R_equivalents 0.0461
_diffrn_reflns_av_sigmaI/netI 0.0596
_diffrn_reflns_limit_h_max 15
_diffrn_reflns_limit_h_min -15
_diffrn_reflns_limit_k_max 18
_diffrn_reflns_limit_k_min -19
_diffrn_reflns_limit_l_max 19
_diffrn_reflns_limit_l_min -12
_diffrn_reflns_number 20482
_diffrn_reflns_theta_full 26.37
_diffrn_reflns_theta_max 26.37
_diffrn_reflns_theta_min 2.59
_exptl_absorpt_coefficient_mu 3.358
_exptl_absorpt_correction_T_max 0.8239
_exptl_absorpt_correction_T_min 0.6887
_exptl_absorpt_correction_type multi-scan
_exptl_absorpt_process_details 'Bruker Apex2'
_exptl_crystal_colour orange
_exptl_crystal_density_diffrn 1.459
_exptl_crystal_density_method 'not measured'
_exptl_crystal_description prism
_exptl_crystal_F_000 1320
_exptl_crystal_size_max 0.12
_exptl_crystal_size_mid 0.10
_exptl_crystal_size_min 0.06
_refine_diff_density_max 1.254
_refine_diff_density_min -0.435
_refine_diff_density_rms 0.101
_refine_ls_abs_structure_details 'Flack H D (1983), Acta Cryst. A39, 876-881'
_refine_ls_abs_structure_Flack -0.013(7)
_refine_ls_extinction_method none
_refine_ls_goodness_of_fit_ref 1.036
_refine_ls_hydrogen_treatment mixed
_refine_ls_matrix_type full
_refine_ls_number_parameters 301
_refine_ls_number_reflns 5954
_refine_ls_number_restraints 0
_refine_ls_restrained_S_all 1.036
_refine_ls_R_factor_all 0.0435
_refine_ls_R_factor_gt 0.0333
_refine_ls_shift/su_max 0.001
_refine_ls_shift/su_mean 0.000
_refine_ls_structure_factor_coef Fsqd
_refine_ls_weighting_details 'calc w=1/[\s^2^(Fo^2^)+(0.0371P)^2^+0.0000P] where P=(Fo^2^+2Fc^2^)/3'
_refine_ls_weighting_scheme calc
_refine_ls_wR_factor_gt 0.0767
_refine_ls_wR_factor_ref 0.0814
_reflns_number_gt 5207
_reflns_number_total 5954
_reflns_threshold_expression >2sigma(I)
_cod_data_source_file c5cc08204h2.cif
_cod_data_source_block m1712
_cod_depositor_comments
;
The following automatic conversions were performed:

'_symmetry_cell_setting' value 'Orthorhombic' changed to
'orthorhombic' according to
/usr/data/users/saulius/crontab/automatic-downloads/rss-feeds/RSC/lib/dictionaries/cif_core.dic
dictionary named 'cif_core.dic' version 2.4.2 from 2011-04-26.

Automatic conversion script
Id: cif_fix_values 4268 2015-11-12 08:31:59Z antanas 
;
_cod_original_cell_volume 2936.5(8)
_cod_original_sg_symbol_Hall P2ac2ab
_cod_original_sg_symbol_H-M P2(1)2(1)2(1)
_cod_database_code 7118598

loop_
_symmetry_equiv_pos_as_xyz
'x, y, z'
'x+1/2, -y+1/2, -z'
'-x, y+1/2, -z+1/2'
'-x+1/2, -y, z+1/2'

loop_
_atom_site_label
_atom_site_type_symbol
_atom_site_fract_x
_atom_site_fract_y
_atom_site_fract_z
_atom_site_U_iso_or_equiv
_atom_site_adp_type
_atom_site_occupancy
_atom_site_symmetry_multiplicity
_atom_site_calc_flag
_atom_site_refinement_flags
Br1 Br 0.25950(3) 0.74071(3) 0.11282(2) 0.02613(11) Uani 1 1 d .
Br2 Br 0.34767(3) 0.66975(3) 0.35409(3) 0.02976(11) Uani 1 1 d .
Fe1 Fe 0.32644(4) 0.77956(3) 0.24975(3) 0.01692(12) Uani 1 1 d .
P1 P 0.46934(7) 0.88947(6) 0.26235(7) 0.0176(2) Uani 1 1 d .
P2 P 0.04688(8) 0.97511(6) 0.17791(6) 0.0187(2) Uani 1 1 d .
N1 N 0.2078(2) 0.8661(2) 0.3009(2) 0.0154(7) Uani 1 1 d .
H1 H 0.200(3) 0.911(2) 0.267(2) 0.009(9) Uiso 1 1 d .
C1 C 0.4219(3) 0.9807(2) 0.3284(2) 0.0179(8) Uani 1 1 d .
C2 C 0.4887(3) 1.0544(2) 0.3307(3) 0.0239(9) Uani 1 1 d .
H2 H 0.5568 1.0552 0.3000 0.029 Uiso 1 1 calc R
C3 C 0.4572(3) 1.1260(2) 0.3769(3) 0.0222(8) Uani 1 1 d .
H3 H 0.5034 1.1757 0.3779 0.027 Uiso 1 1 calc R
C4 C 0.3573(3) 1.1248(2) 0.4220(2) 0.0230(8) Uani 1 1 d .
H4 H 0.3348 1.1739 0.4538 0.028 Uiso 1 1 calc R
C5 C 0.2921(3) 1.0528(2) 0.4203(2) 0.0221(9) Uani 1 1 d .
H5 H 0.2240 1.0527 0.4510 0.026 Uiso 1 1 calc R
C6 C 0.3225(3) 0.9792(2) 0.3747(2) 0.0163(8) Uani 1 1 d .
C7 C 0.2483(3) 0.9006(2) 0.3835(2) 0.0180(8) Uani 1 1 d .
H7A H 0.2902 0.8548 0.4133 0.022 Uiso 1 1 calc R
H7B H 0.1833 0.9159 0.4191 0.022 Uiso 1 1 calc R
C8 C 0.0945(3) 0.8265(2) 0.3077(2) 0.0181(8) Uani 1 1 d .
H8A H 0.0972 0.7799 0.3507 0.022 Uiso 1 1 calc R
H8B H 0.0755 0.7997 0.2525 0.022 Uiso 1 1 calc R
C9 C 0.0026(3) 0.8888(2) 0.3318(2) 0.0161(8) Uani 1 1 d .
C10 C -0.0500(3) 0.8789(2) 0.4097(2) 0.0203(8) Uani 1 1 d .
H10 H -0.0277 0.8336 0.4466 0.024 Uiso 1 1 calc R
C11 C -0.1344(3) 0.9342(2) 0.4344(2) 0.0222(8) Uani 1 1 d .
H11 H -0.1694 0.9266 0.4880 0.027 Uiso 1 1 calc R
C12 C -0.1678(3) 0.9999(2) 0.3820(3) 0.0227(9) Uani 1 1 d .
H12 H -0.2263 1.0373 0.3992 0.027 Uiso 1 1 calc R
C13 C -0.1166(3) 1.0118(3) 0.3043(2) 0.0210(9) Uani 1 1 d .
H13 H -0.1399 1.0576 0.2685 0.025 Uiso 1 1 calc R
C14 C -0.0304(3) 0.9569(2) 0.2777(2) 0.0180(8) Uani 1 1 d .
C15 C 0.6038(3) 0.8601(3) 0.3130(3) 0.0275(10) Uani 1 1 d .
H15 H 0.6576 0.9083 0.3035 0.033 Uiso 1 1 calc R
C16 C 0.5875(3) 0.8494(3) 0.4084(3) 0.0326(11) Uani 1 1 d .
H16A H 0.5307 0.8053 0.4189 0.049 Uiso 1 1 calc R
H16B H 0.5633 0.9043 0.4330 0.049 Uiso 1 1 calc R
H16C H 0.6579 0.8317 0.4345 0.049 Uiso 1 1 calc R
C17 C 0.6536(4) 0.7783(3) 0.2764(3) 0.0417(12) Uani 1 1 d .
H17A H 0.7221 0.7640 0.3071 0.063 Uiso 1 1 calc R
H17B H 0.6706 0.7871 0.2162 0.063 Uiso 1 1 calc R
H17C H 0.6002 0.7309 0.2823 0.063 Uiso 1 1 calc R
C18 C 0.5038(3) 0.9427(2) 0.1593(3) 0.0238(9) Uani 1 1 d .
H18 H 0.5669 0.9836 0.1687 0.029 Uiso 1 1 calc R
C19 C 0.5381(4) 0.8773(3) 0.0916(3) 0.0338(10) Uani 1 1 d .
H19A H 0.4762 0.8377 0.0807 0.051 Uiso 1 1 calc R
H19B H 0.6028 0.8446 0.1115 0.051 Uiso 1 1 calc R
H19C H 0.5574 0.9077 0.0390 0.051 Uiso 1 1 calc R
C20 C 0.4029(3) 0.9936(3) 0.1280(3) 0.0317(10) Uani 1 1 d .
H20A H 0.4204 1.0207 0.0734 0.048 Uiso 1 1 calc R
H20B H 0.3840 1.0383 0.1696 0.048 Uiso 1 1 calc R
H20C H 0.3394 0.9546 0.1210 0.048 Uiso 1 1 calc R
C21 C -0.0503(3) 0.9356(3) 0.0950(3) 0.0245(9) Uani 1 1 d .
H21 H -0.0160 0.9500 0.0389 0.029 Uiso 1 1 calc R
C22 C -0.1670(3) 0.9746(3) 0.0948(3) 0.0299(10) Uani 1 1 d .
H22A H -0.2097 0.9509 0.0473 0.045 Uiso 1 1 calc R
H22B H -0.1615 1.0373 0.0888 0.045 Uiso 1 1 calc R
H22C H -0.2045 0.9607 0.1484 0.045 Uiso 1 1 calc R
C23 C -0.0574(3) 0.8382(3) 0.0994(3) 0.0285(9) Uani 1 1 d .
H23A H -0.0892 0.8210 0.1542 0.043 Uiso 1 1 calc R
H23B H 0.0174 0.8136 0.0937 0.043 Uiso 1 1 calc R
H23C H -0.1048 0.8170 0.0533 0.043 Uiso 1 1 calc R
C24 C 0.0432(3) 1.0948(2) 0.1668(3) 0.0217(8) Uani 1 1 d .
H24 H -0.0354 1.1149 0.1607 0.026 Uiso 1 1 calc R
C25 C 0.0968(3) 1.1367(2) 0.2442(3) 0.0291(10) Uani 1 1 d .
H25A H 0.1724 1.1143 0.2515 0.044 Uiso 1 1 calc R
H25B H 0.0526 1.1236 0.2949 0.044 Uiso 1 1 calc R
H25C H 0.0998 1.1993 0.2360 0.044 Uiso 1 1 calc R
C26 C 0.1100(3) 1.1185(3) 0.0873(3) 0.0296(10) Uani 1 1 d .
H26A H 0.1108 1.1812 0.0805 0.044 Uiso 1 1 calc R
H26B H 0.0755 1.0919 0.0374 0.044 Uiso 1 1 calc R
H26C H 0.1865 1.0974 0.0932 0.044 Uiso 1 1 calc R

loop_
_atom_site_aniso_label
_atom_site_aniso_U_11
_atom_site_aniso_U_22
_atom_site_aniso_U_33
_atom_site_aniso_U_23
_atom_site_aniso_U_13
_atom_site_aniso_U_12
Br1 0.02340(18) 0.0356(2) 0.0194(2) -0.00559(17) -0.00348(15) 0.00236(15)
Br2 0.0350(2) 0.0291(2) 0.0251(3) 0.00890(18) 0.00329(18) 0.00389(17)
Fe1 0.0145(2) 0.0217(3) 0.0146(3) 0.0009(2) 0.0003(2) 0.00051(18)
P1 0.0132(4) 0.0238(5) 0.0157(6) -0.0006(4) 0.0013(4) -0.0005(3)
P2 0.0162(4) 0.0268(5) 0.0131(6) 0.0014(4) 0.0009(4) 0.0023(4)
N1 0.0148(14) 0.0226(17) 0.0087(19) 0.0003(13) -0.0013(11) -0.0001(11)
C1 0.0168(17) 0.025(2) 0.012(2) -0.0021(16) -0.0030(14) 0.0014(14)
C2 0.0195(18) 0.030(2) 0.022(3) -0.0020(17) 0.0005(16) -0.0014(15)
C3 0.0239(18) 0.024(2) 0.019(2) 0.0003(17) -0.0007(16) -0.0056(15)
C4 0.029(2) 0.029(2) 0.011(2) -0.0042(16) -0.0024(16) 0.0027(17)
C5 0.0201(18) 0.032(2) 0.014(2) -0.0006(17) 0.0004(15) 0.0012(15)
C6 0.0145(16) 0.0245(18) 0.010(2) -0.0002(15) -0.0043(14) 0.0008(14)
C7 0.0176(17) 0.0252(19) 0.011(2) -0.0031(15) 0.0001(15) -0.0017(14)
C8 0.0111(16) 0.026(2) 0.018(2) -0.0023(17) 0.0012(14) -0.0026(14)
C9 0.0122(16) 0.026(2) 0.010(2) -0.0002(15) 0.0006(13) -0.0038(13)
C10 0.0199(17) 0.028(2) 0.013(2) 0.0053(16) 0.0006(15) -0.0029(15)
C11 0.0212(19) 0.033(2) 0.013(2) -0.0001(17) 0.0044(15) -0.0031(16)
C12 0.0111(16) 0.036(2) 0.021(2) -0.0066(17) 0.0016(15) 0.0017(14)
C13 0.0145(17) 0.031(2) 0.018(2) 0.0017(17) 0.0011(15) 0.0008(14)
C14 0.0163(16) 0.023(2) 0.014(2) -0.0037(15) 0.0002(14) -0.0006(14)
C15 0.0146(17) 0.042(3) 0.026(3) -0.0001(19) -0.0050(16) 0.0005(16)
C16 0.024(2) 0.050(3) 0.023(3) 0.001(2) -0.0066(17) 0.0030(18)
C17 0.031(2) 0.058(3) 0.036(3) -0.013(2) -0.007(2) 0.021(2)
C18 0.0236(19) 0.032(2) 0.016(3) -0.0020(17) 0.0064(16) -0.0101(16)
C19 0.042(2) 0.040(3) 0.019(3) 0.0000(19) 0.013(2) -0.005(2)
C20 0.034(2) 0.040(3) 0.021(3) 0.007(2) -0.0015(18) -0.0029(18)
C21 0.0221(19) 0.040(2) 0.012(2) -0.0009(17) -0.0013(16) 0.0015(17)
C22 0.024(2) 0.047(3) 0.018(2) -0.0045(19) -0.0085(17) 0.0038(18)
C23 0.028(2) 0.038(2) 0.019(2) -0.0041(19) -0.0058(17) -0.0038(18)
C24 0.0178(18) 0.026(2) 0.021(2) 0.0009(16) 0.0036(15) 0.0021(14)
C25 0.033(2) 0.028(2) 0.026(3) -0.0024(19) 0.0035(19) -0.0053(16)
C26 0.034(2) 0.031(2) 0.024(3) 0.0059(19) 0.0042(18) 0.0049(17)

loop_
_atom_type_symbol
_atom_type_description
_atom_type_scat_dispersion_real
_atom_type_scat_dispersion_imag
_atom_type_scat_source
C C 0.0033 0.0016 'International Tables Vol C Tables 4.2.6.8 and 6.1.1.4'
H H 0.0000 0.0000 'International Tables Vol C Tables 4.2.6.8 and 6.1.1.4'
N N 0.0061 0.0033 'International Tables Vol C Tables 4.2.6.8 and 6.1.1.4'
P P 0.1023 0.0942 'International Tables Vol C Tables 4.2.6.8 and 6.1.1.4'
Fe Fe 0.3463 0.8444 'International Tables Vol C Tables 4.2.6.8 and 6.1.1.4'
Br Br -0.2901 2.4595 'International Tables Vol C Tables 4.2.6.8 and 6.1.1.4'

loop_
_geom_angle_atom_site_label_1
_geom_angle_atom_site_label_2
_geom_angle_atom_site_label_3
_geom_angle
N1 Fe1 Br1 106.16(9)
N1 Fe1 Br2 105.26(9)
Br1 Fe1 Br2 118.71(3)
N1 Fe1 P1 89.96(8)
Br1 Fe1 P1 119.41(3)
Br2 Fe1 P1 111.75(3)
C1 P1 C15 102.37(18)
C1 P1 C18 102.67(17)
C15 P1 C18 106.80(18)
C1 P1 Fe1 111.46(12)
C15 P1 Fe1 118.52(14)
C18 P1 Fe1 113.35(13)
C14 P2 C21 103.40(17)
C14 P2 C24 102.73(17)
C21 P2 C24 104.36(18)
C7 N1 C8 112.5(3)
C7 N1 Fe1 109.9(2)
C8 N1 Fe1 112.2(2)
C7 N1 H1 107(2)
C8 N1 H1 105(2)
Fe1 N1 H1 110(2)
C2 C1 C6 119.3(3)
C2 C1 P1 117.6(3)
C6 C1 P1 123.0(3)
C3 C2 C1 121.0(3)
C3 C2 H2 119.5
C1 C2 H2 119.5
C2 C3 C4 119.6(3)
C2 C3 H3 120.2
C4 C3 H3 120.2
C5 C4 C3 119.6(3)
C5 C4 H4 120.2
C3 C4 H4 120.2
C4 C5 C6 121.9(3)
C4 C5 H5 119.0
C6 C5 H5 119.0
C5 C6 C1 118.6(3)
C5 C6 C7 117.1(3)
C1 C6 C7 124.2(3)
N1 C7 C6 113.7(3)
N1 C7 H7A 108.8
C6 C7 H7A 108.8
N1 C7 H7B 108.8
C6 C7 H7B 108.8
H7A C7 H7B 107.7
N1 C8 C9 114.7(3)
N1 C8 H8A 108.6
C9 C8 H8A 108.6
N1 C8 H8B 108.6
C9 C8 H8B 108.6
H8A C8 H8B 107.6
C10 C9 C14 119.1(3)
C10 C9 C8 118.8(3)
C14 C9 C8 122.1(3)
C11 C10 C9 120.9(4)
C11 C10 H10 119.6
C9 C10 H10 119.6
C12 C11 C10 120.4(4)
C12 C11 H11 119.8
C10 C11 H11 119.8
C11 C12 C13 120.1(3)
C11 C12 H12 119.9
C13 C12 H12 119.9
C12 C13 C14 120.8(4)
C12 C13 H13 119.6
C14 C13 H13 119.6
C13 C14 C9 118.7(3)
C13 C14 P2 122.1(3)
C9 C14 P2 119.0(3)
C17 C15 C16 109.5(4)
C17 C15 P1 112.6(3)
C16 C15 P1 109.8(3)
C17 C15 H15 108.3
C16 C15 H15 108.3
P1 C15 H15 108.3
C15 C16 H16A 109.5
C15 C16 H16B 109.5
H16A C16 H16B 109.5
C15 C16 H16C 109.5
H16A C16 H16C 109.5
H16B C16 H16C 109.5
C15 C17 H17A 109.5
C15 C17 H17B 109.5
H17A C17 H17B 109.5
C15 C17 H17C 109.5
H17A C17 H17C 109.5
H17B C17 H17C 109.5
C20 C18 C19 109.4(4)
C20 C18 P1 109.4(3)
C19 C18 P1 111.9(3)
C20 C18 H18 108.7
C19 C18 H18 108.7
P1 C18 H18 108.7
C18 C19 H19A 109.5
C18 C19 H19B 109.5
H19A C19 H19B 109.5
C18 C19 H19C 109.5
H19A C19 H19C 109.5
H19B C19 H19C 109.5
C18 C20 H20A 109.5
C18 C20 H20B 109.5
H20A C20 H20B 109.5
C18 C20 H20C 109.5
H20A C20 H20C 109.5
H20B C20 H20C 109.5
C23 C21 C22 110.2(3)
C23 C21 P2 109.4(3)
C22 C21 P2 116.6(3)
C23 C21 H21 106.7
C22 C21 H21 106.7
P2 C21 H21 106.7
C21 C22 H22A 109.5
C21 C22 H22B 109.5
H22A C22 H22B 109.5
C21 C22 H22C 109.5
H22A C22 H22C 109.5
H22B C22 H22C 109.5
C21 C23 H23A 109.5
C21 C23 H23B 109.5
H23A C23 H23B 109.5
C21 C23 H23C 109.5
H23A C23 H23C 109.5
H23B C23 H23C 109.5
C25 C24 C26 109.3(3)
C25 C24 P2 109.9(3)
C26 C24 P2 107.7(3)
C25 C24 H24 110.0
C26 C24 H24 110.0
P2 C24 H24 110.0
C24 C25 H25A 109.5
C24 C25 H25B 109.5
H25A C25 H25B 109.5
C24 C25 H25C 109.5
H25A C25 H25C 109.5
H25B C25 H25C 109.5
C24 C26 H26A 109.5
C24 C26 H26B 109.5
H26A C26 H26B 109.5
C24 C26 H26C 109.5
H26A C26 H26C 109.5
H26B C26 H26C 109.5

loop_
_geom_bond_atom_site_label_1
_geom_bond_atom_site_label_2
_geom_bond_distance
Br1 Fe1 2.3794(7)
Br2 Fe1 2.3811(7)
Fe1 N1 2.118(3)
Fe1 P1 2.4282(11)
P1 C1 1.847(4)
P1 C15 1.859(4)
P1 C18 1.868(4)
P2 C14 1.848(4)
P2 C21 1.857(4)
P2 C24 1.865(4)
N1 C7 1.488(4)
N1 C8 1.497(4)
N1 H1 0.88(4)
C1 C2 1.398(5)
C1 C6 1.399(5)
C2 C3 1.381(5)
C2 H2 0.9500
C3 C4 1.396(5)
C3 H3 0.9500
C4 C5 1.366(5)
C4 H4 0.9500
C5 C6 1.397(5)
C5 H5 0.9500
C6 C7 1.517(5)
C7 H7A 0.9900
C7 H7B 0.9900
C8 C9 1.516(5)
C8 H8A 0.9900
C8 H8B 0.9900
C9 C10 1.389(5)
C9 C14 1.415(5)
C10 C11 1.384(5)
C10 H10 0.9500
C11 C12 1.371(5)
C11 H11 0.9500
C12 C13 1.382(5)
C12 H12 0.9500
C13 C14 1.404(5)
C13 H13 0.9500
C15 C17 1.518(6)
C15 C16 1.523(6)
C15 H15 1.0000
C16 H16A 0.9800
C16 H16B 0.9800
C16 H16C 0.9800
C17 H17A 0.9800
C17 H17B 0.9800
C17 H17C 0.9800
C18 C20 1.529(5)
C18 C19 1.529(6)
C18 H18 1.0000
C19 H19A 0.9800
C19 H19B 0.9800
C19 H19C 0.9800
C20 H20A 0.9800
C20 H20B 0.9800
C20 H20C 0.9800
C21 C23 1.515(5)
C21 C22 1.526(5)
C21 H21 1.0000
C22 H22A 0.9800
C22 H22B 0.9800
C22 H22C 0.9800
C23 H23A 0.9800
C23 H23B 0.9800
C23 H23C 0.9800
C24 C25 1.525(6)
C24 C26 1.532(5)
C24 H24 1.0000
C25 H25A 0.9800
C25 H25B 0.9800
C25 H25C 0.9800
C26 H26A 0.9800
C26 H26B 0.9800
C26 H26C 0.9800

loop_
_geom_torsion_atom_site_label_1
_geom_torsion_atom_site_label_2
_geom_torsion_atom_site_label_3
_geom_torsion_atom_site_label_4
_geom_torsion
N1 Fe1 P1 C1 12.66(16)
Br1 Fe1 P1 C1 121.27(13)
Br2 Fe1 P1 C1 -93.78(13)
N1 Fe1 P1 C15 131.06(18)
Br1 Fe1 P1 C15 -120.33(16)
Br2 Fe1 P1 C15 24.61(16)
N1 Fe1 P1 C18 -102.58(16)
Br1 Fe1 P1 C18 6.03(14)
Br2 Fe1 P1 C18 150.98(14)
Br1 Fe1 N1 C7 -174.54(19)
Br2 Fe1 N1 C7 58.8(2)
P1 Fe1 N1 C7 -53.8(2)
Br1 Fe1 N1 C8 59.5(2)
Br2 Fe1 N1 C8 -67.2(2)
P1 Fe1 N1 C8 -179.8(2)
C15 P1 C1 C2 61.8(3)
C18 P1 C1 C2 -48.9(3)
Fe1 P1 C1 C2 -170.5(3)
C15 P1 C1 C6 -119.0(3)
C18 P1 C1 C6 130.3(3)
Fe1 P1 C1 C6 8.7(4)
C6 C1 C2 C3 -0.9(6)
P1 C1 C2 C3 178.3(3)
C1 C2 C3 C4 0.0(6)
C2 C3 C4 C5 0.3(6)
C3 C4 C5 C6 0.3(6)
C4 C5 C6 C1 -1.2(6)
C4 C5 C6 C7 175.0(3)
C2 C1 C6 C5 1.5(6)
P1 C1 C6 C5 -177.7(3)
C2 C1 C6 C7 -174.4(3)
P1 C1 C6 C7 6.4(5)
C8 N1 C7 C6 -147.9(3)
Fe1 N1 C7 C6 86.2(3)
C5 C6 C7 N1 125.6(3)
C1 C6 C7 N1 -58.5(5)
C7 N1 C8 C9 63.9(4)
Fe1 N1 C8 C9 -171.5(2)
N1 C8 C9 C10 -113.8(4)
N1 C8 C9 C14 65.7(5)
C14 C9 C10 C11 0.6(5)
C8 C9 C10 C11 -180.0(3)
C9 C10 C11 C12 0.1(6)
C10 C11 C12 C13 -0.6(6)
C11 C12 C13 C14 0.4(6)
C12 C13 C14 C9 0.3(5)
C12 C13 C14 P2 -175.6(3)
C10 C9 C14 C13 -0.8(5)
C8 C9 C14 C13 179.8(3)
C10 C9 C14 P2 175.3(3)
C8 C9 C14 P2 -4.2(5)
C21 P2 C14 C13 -77.6(3)
C24 P2 C14 C13 30.7(3)
C21 P2 C14 C9 106.4(3)
C24 P2 C14 C9 -145.2(3)
C1 P1 C15 C17 172.9(3)
C18 P1 C15 C17 -79.6(3)
Fe1 P1 C15 C17 49.8(3)
C1 P1 C15 C16 50.6(3)
C18 P1 C15 C16 158.1(3)
Fe1 P1 C15 C16 -72.5(3)
C1 P1 C18 C20 -54.6(3)
C15 P1 C18 C20 -161.9(3)
Fe1 P1 C18 C20 65.7(3)
C1 P1 C18 C19 -176.1(3)
C15 P1 C18 C19 76.7(3)
Fe1 P1 C18 C19 -55.7(3)
C14 P2 C21 C23 -71.1(3)
C24 P2 C21 C23 -178.3(3)
C14 P2 C21 C22 54.7(3)
C24 P2 C21 C22 -52.5(3)
C14 P2 C24 C25 58.6(3)
C21 P2 C24 C25 166.3(3)
C14 P2 C24 C26 177.5(3)
C21 P2 C24 C26 -74.9(3)
